data_2200408
loop_
_publ_author_name
'Wu, Chuan-De'
'Lu, Can-Zhong'
'Lin, Xiang'
'Yang, Wen-Bin'
'Zhuang, Hong-Hui'
'Huang, Jin-Shun'

_publ_section_title
;
 [(CH~3~)~2~NH~2~]~4~[H~4~PMo~12~O~40~]Cl~2~&#x00B7;4H~2~O
;
_journal_issue 9
_journal_name_full 'Acta Crystallographica Section E'
_journal_page_first m390
_journal_page_last m392
_journal_paper_doi 10.1107/S1600536801010467
_journal_volume 57
_journal_year 2001
_chemical_formula_iupac '(C2 H6 N H2)4 [H4 P Mo12 O40] Cl2, 4H2 O'
_chemical_formula_moiety '4C2 H6 N H2 1+, H4 P Mo12 O40 2-, 2Cl 1-, 4H2 O'
_chemical_formula_sum 'C8 H44 Cl2 Mo12 N4 O44 P'
_chemical_formula_weight 2153.62
_chemical_name_systematic
;
tetradimethylammonium hexahydroxytriacontaoxo-
(tetraoxophosphato)dodecamolybdate dichloride
;
_space_group_IT_number 62
_symmetry_cell_setting orthorhombic
_symmetry_space_group_name_Hall '-P 2ac 2n'
_symmetry_space_group_name_H-M 'P n m a'
_audit_creation_method SHELXL-97
_cell_angle_alpha 90.00
_cell_angle_beta 90.00
_cell_angle_gamma 90.00
_cell_formula_units_Z 4
_cell_length_a 14.9803(7)
_cell_length_b 15.0682(8)
_cell_length_c 22.6217(12)
_cell_measurement_reflns_used 5625
_cell_measurement_temperature 293(2)
_cell_measurement_theta_max 24.99
_cell_measurement_theta_min 1.62
_cell_volume 5106.3(5)
_computing_cell_refinement 'SMART and SAINT (Siemens, 1996)'
_computing_data_collection 'SMART (Siemens, 1994)'
_computing_data_reduction 'XPREP in SHELXTL (Siemens, 1994)'
_computing_structure_refinement SHELXTL
_computing_structure_solution SHELXTL
_diffrn_ambient_temperature 293(2)
_diffrn_measured_fraction_theta_full .987
_diffrn_measured_fraction_theta_max .987
_diffrn_measurement_device_type 'SMART CCD'
_diffrn_measurement_method '\f and \w'
_diffrn_radiation_monochromator graphite
_diffrn_radiation_source 'fine-focus sealed tube'
_diffrn_radiation_type MoK\a
_diffrn_radiation_wavelength .71073
_diffrn_reflns_av_R_equivalents .0450
_diffrn_reflns_av_sigmaI/netI .0424
_diffrn_reflns_limit_h_max 17
_diffrn_reflns_limit_h_min -16
_diffrn_reflns_limit_k_max 17
_diffrn_reflns_limit_k_min -17
_diffrn_reflns_limit_l_max 26
_diffrn_reflns_limit_l_min -16
_diffrn_reflns_number 16093
_diffrn_reflns_theta_full 24.99
_diffrn_reflns_theta_max 24.99
_diffrn_reflns_theta_min 1.62
_exptl_absorpt_coefficient_mu 3.086
_exptl_absorpt_correction_T_max .6383
_exptl_absorpt_correction_T_min .3077
_exptl_absorpt_correction_type empirical
_exptl_absorpt_process_details '(SADABS; Sheldrick, 1996)'
_exptl_crystal_colour blue
_exptl_crystal_density_diffrn 2.801
_exptl_crystal_density_method 'not measured'
_exptl_crystal_description prism
_exptl_crystal_F_000 4100
_exptl_crystal_size_max .45
_exptl_crystal_size_mid .25
_exptl_crystal_size_min .20
_refine_diff_density_max .774
_refine_diff_density_min -1.454
_refine_ls_extinction_method none
_refine_ls_goodness_of_fit_ref 1.103
_refine_ls_hydrogen_treatment mixed
_refine_ls_matrix_type full
_refine_ls_number_parameters 346
_refine_ls_number_reflns 4616
_refine_ls_number_restraints 0
_refine_ls_restrained_S_all 1.103
_refine_ls_R_factor_all .0449
_refine_ls_R_factor_gt .0338
_refine_ls_shift/su_max .001
_refine_ls_shift/su_mean .000
_refine_ls_structure_factor_coef Fsqd
_refine_ls_weighting_details 'calc w = 1/[\s^2^(Fo^2^)+(0.0451P)^2^+4.5711P] where P = (Fo^2^+2Fc^2^)/3'
_refine_ls_weighting_scheme calc
_refine_ls_wR_factor_ref .0898
_reflns_number_gt 3868
_reflns_number_total 4616
_reflns_threshold_expression I>2\s(I)
_cod_data_source_file cf6065.cif
_cod_data_source_block I
_cod_database_code 2200408
_cod_database_fobs_code 2200408

loop_
_symmetry_equiv_pos_as_xyz
'x, y, z'
'-x+1/2, -y, z+1/2'
'-x, y+1/2, -z'
'x+1/2, -y+1/2, -z+1/2'
'-x, -y, -z'
'x-1/2, y, -z-1/2'
'x, -y-1/2, z'
'-x-1/2, y-1/2, z-1/2'

loop_
_atom_site_label
_atom_site_fract_x
_atom_site_fract_y
_atom_site_fract_z
_atom_site_U_iso_or_equiv
_atom_site_adp_type
_atom_site_calc_flag
_atom_site_refinement_flags
_atom_site_occupancy
_atom_site_disorder_assembly
_atom_site_disorder_group
_atom_site_type_symbol
Mo1 .52413(3) -.12694(3) .41208(2) .02241(14) Uani d . 1 . . Mo
Mo2 .90300(3) -.12836(3) .45329(2) .02278(14) Uani d . 1 . . Mo
Mo3 .72576(3) -.12815(3) .34095(2) .02241(14) Uani d . 1 . . Mo
Mo4 .49640(4) -.2500 .55895(3) .02137(17) Uani d S 1 . . Mo
Mo5 .67296(3) -.13119(3) .61515(2) .01957(13) Uani d . 1 . . Mo
Mo6 .87958(4) -.2500 .58057(3) .02083(16) Uani d S 1 . . Mo
Mo7 .69432(3) -.00835(3) .47544(2) .02279(13) Uani d . 1 . . Mo
Cl1 1.04719(18) -.2500 .30235(11) .0518(6) Uani d S 1 . . Cl
Cl2 .68407(15) .2500 .26296(10) .0415(6) Uani d S 1 . . Cl
P1 .70035(11) -.2500 .47753(8) .0149(4) Uani d S 1 . . P
O1 .9514(3) -.2500 .6371(2) .0323(14) Uani d S 1 . . O
O2 .5758(2) -.0218(3) .44803(16) .0256(8) Uani d . 1 . . O
O3 .6771(2) -.0641(3) .67374(16) .0307(9) Uani d . 1 . . O
O4 .7034(3) .1001(3) .48767(18) .0333(10) Uani d . 1 . . O
O5 .8021(3) -.2500 .4856(2) .0209(11) Uani d S 1 . . O
O6 .6727(2) -.1660(2) .44290(15) .0203(8) Uani d . 1 . . O
O7 .9573(3) -.2500 .4264(2) .0235(12) Uani d S 1 . . O
O8 .6694(2) -.0533(3) .55117(16) .0255(9) Uani d . 1 . . O
O9 .9346(2) -.1613(3) .53001(15) .0243(9) Uani d . 1 . . O
O10 .6548(3) -.2500 .5391(2) .0187(11) Uani d S 1 . . O
O11 .5476(2) -.1603(3) .60879(15) .0224(8) Uani d . 1 . . O
O12 .7923(2) -.1618(3) .60303(16) .0234(8) Uani d . 1 . . O
O13 .8357(2) -.1380(3) .37983(16) .0247(9) Uani d . 1 . . O
O14 .8142(2) -.0489(3) .47890(16) .0258(9) Uani d . 1 . . O
O15 .6001(2) -.1139(3) .34373(16) .0248(9) Uani d . 1 . . O
O16 .3909(3) -.2500 .5835(2) .0280(13) Uani d S 1 . . O
O17 .5123(3) -.2500 .3971(2) .0238(12) Uani d S 1 . . O
O18 .7188(3) -.2500 .3262(2) .0261(12) Uani d S 1 . . O
O19 .4928(2) -.1605(3) .49627(16) .0302(9) Uani d . 1 . . O
O20 .4279(3) -.0872(3) .38600(18) .0346(10) Uani d . 1 . . O
O21 .6718(3) -.2500 .6649(2) .0221(12) Uani d S 1 . . O
O22 .9877(3) -.0626(3) .43334(17) .0360(11) Uani d . 1 . . O
O23 .7495(3) -.0881(3) .27354(17) .0343(10) Uani d . 1 . . O
O24 .7223(2) -.0052(3) .38493(15) .0254(9) Uani d . 1 . . O
O101 .5965(3) .0864(3) .32466(17) .0330(10) Uani d . 1 . . O
O102 .6143(9) .2500 .7104(5) .125(4) Uani d S 1 . . O
O103 .4613(5) .2500 .2462(3) .088(3) Uani d S 1 . . O
N1 .5509(3) -.0347(4) .2284(2) .0383(13) Uani d . 1 . . N
N2 .3499(6) .2500 .1476(4) .057(2) Uani d S 1 . . N
N3 .7597(10) .2500 .6511(7) .129(6) Uani d S 1 . . N
C1 .4530(4) -.0237(6) .2277(3) .058(2) Uani d . 1 . . C
H1A .4267 -.0619 .2569 .087 Uiso calc R 1 . . H
H1B .4304 -.0391 .1893 .087 Uiso calc R 1 . . H
H1C .4382 .0369 .2364 .087 Uiso calc R 1 . . H
C2 .5965(5) .0230(6) .1847(3) .063(2) Uani d . 1 . . C
H2A .6598 .0135 .1869 .095 Uiso calc R 1 . . H
H2B .5836 .0841 .1934 .095 Uiso calc R 1 . . H
H2C .5757 .0090 .1457 .095 Uiso calc R 1 . . H
C3 .3517(7) .1708(8) .1111(6) .116(4) Uani d . 1 . . C
H3A .3503 .1191 .1359 .174 Uiso calc R 1 . . H
H3B .4054 .1704 .0879 .174 Uiso calc R 1 . . H
H3C .3008 .1706 .0853 .174 Uiso calc R 1 . . H
C4 .7657(10) .1759(17) .6131(8) .289(17) Uani d . 1 . . C
H4A .7593 .1224 .6357 .434 Uiso calc R 1 . . H
H4B .8228 .1760 .5937 .434 Uiso calc R 1 . . H
H4C .7192 .1790 .5840 .434 Uiso calc R 1 . . H

loop_
_atom_site_aniso_label
_atom_site_aniso_U_11
_atom_site_aniso_U_22
_atom_site_aniso_U_33
_atom_site_aniso_U_12
_atom_site_aniso_U_13
_atom_site_aniso_U_23
Mo1 .0196(2) .0251(3) .0226(3) .0038(2) -.00269(18) -.0011(2)
Mo2 .0187(2) .0298(3) .0199(3) -.0037(2) .00098(18) .0018(2)
Mo3 .0238(3) .0269(3) .0165(2) .0001(2) .00005(18) .00272(19)
Mo4 .0159(3) .0302(4) .0179(3) .000 .0019(3) .000
Mo5 .0194(2) .0227(3) .0166(2) -.00018(19) .00151(17) -.00262(19)
Mo6 .0153(3) .0304(4) .0167(3) .000 -.0014(2) .000
Mo7 .0271(3) .0201(3) .0212(2) -.0003(2) .00027(19) .00061(19)
Cl1 .0616(15) .0495(16) .0445(14) .000 .0158(12) .000
Cl2 .0421(12) .0495(15) .0330(12) .000 .0087(9) .000
P1 .0138(8) .0185(11) .0123(8) .000 .0004(7) .000
O1 .024(3) .048(4) .025(3) .000 -.005(2) .000
O2 .027(2) .025(2) .024(2) .0048(18) -.0001(16) -.0019(17)
O3 .033(2) .037(3) .021(2) -.0010(19) .0025(16) -.0068(18)
O4 .042(2) .021(2) .036(2) -.0032(19) .0026(19) .0005(19)
O5 .017(2) .028(3) .018(3) .000 -.003(2) .000
O6 .0202(18) .023(2) .0177(18) -.0002(16) .0007(14) .0022(16)
O7 .018(2) .027(3) .026(3) .000 .003(2) .000
O8 .028(2) .028(2) .0205(19) .0004(17) .0018(15) -.0019(17)
O9 .0159(18) .036(2) .0214(19) -.0019(17) -.0001(15) .0005(17)
O10 .016(2) .027(3) .014(2) .000 .0027(19) .000
O11 .0197(18) .028(2) .0199(18) .0002(17) .0034(15) -.0015(16)
O12 .0211(18) .028(2) .0209(19) -.0026(17) .0000(15) -.0024(16)
O13 .025(2) .029(2) .0197(19) .0014(17) .0016(15) .0024(16)
O14 .0273(19) .027(2) .0234(19) .0010(18) -.0021(15) -.0018(17)
O15 .026(2) .029(2) .0192(19) .0009(17) -.0026(15) .0010(17)
O16 .020(3) .040(4) .023(3) .000 .004(2) .000
O17 .023(3) .030(3) .019(3) .000 -.001(2) .000
O18 .025(3) .033(3) .020(3) .000 .000(2) .000
O19 .0226(19) .048(3) .0198(19) .0021(19) .0006(15) .0070(19)
O20 .028(2) .040(3) .036(2) .010(2) -.0051(18) -.001(2)
O21 .024(3) .028(3) .014(2) .000 .003(2) .000
O22 .029(2) .047(3) .032(2) -.014(2) .0030(17) .005(2)
O23 .037(2) .043(3) .023(2) .000(2) .0030(17) .0086(19)
O24 .0295(19) .027(2) .0201(19) -.0007(18) .0024(16) .0009(16)
O101 .039(2) .029(2) .031(2) .004(2) -.0027(18) .0005(19)
O102 .172(12) .121(10) .082(8) .000 -.028(7) .000
O103 .045(4) .184(11) .035(4) .000 .011(3) .000
N1 .037(3) .043(4) .035(3) -.003(3) -.004(2) .003(2)
N2 .044(5) .071(7) .057(6) .000 -.006(4) .000
N3 .120(12) .173(17) .094(11) .000 -.028(9) .000
C1 .040(4) .078(6) .056(5) .002(4) .004(3) -.020(4)
C2 .069(5) .086(6) .034(4) -.030(5) .001(3) .016(4)
C3 .082(7) .121(10) .145(11) -.051(8) -.019(7) -.032(9)
C4 .116(12) .51(4) .24(2) -.127(18) .045(13) -.24(2)

loop_
_atom_type_symbol
_atom_type_description
_atom_type_scat_dispersion_real
_atom_type_scat_dispersion_imag
_atom_type_scat_source
C C .0033 .0016 'International Tables Vol C Tables 4.2.6.8 and 6.1.1.4'
H H .0000 .0000 'International Tables Vol C Tables 4.2.6.8 and 6.1.1.4'
N N .0061 .0033 'International Tables Vol C Tables 4.2.6.8 and 6.1.1.4'
O O .0106 .0060 'International Tables Vol C Tables 4.2.6.8 and 6.1.1.4'
P P .1023 .0942 'International Tables Vol C Tables 4.2.6.8 and 6.1.1.4'
Cl Cl .1484 .1585 'International Tables Vol C Tables 4.2.6.8 and 6.1.1.4'
Mo Mo -1.6832 .6857 'International Tables Vol C Tables 4.2.6.8 and 6.1.1.4'

loop_
_geom_angle_atom_site_label_1
_geom_angle_atom_site_label_2
_geom_angle_atom_site_label_3
_geom_angle_site_symmetry_1
_geom_angle_site_symmetry_3
_geom_angle
_geom_angle_publ_flag
O20 Mo1 O17 . . 101.9(2) no
O20 Mo1 O15 . . 100.92(18) no
O17 Mo1 O15 . . 90.69(19) no
O20 Mo1 O2 . . 101.53(19) no
O17 Mo1 O2 . . 155.69(18) no
O15 Mo1 O2 . . 90.99(16) no
O20 Mo1 O19 . . 102.83(18) no
O17 Mo1 O19 . . 84.4(2) no
O15 Mo1 O19 . . 156.25(15) no
O2 Mo1 O19 . . 84.37(17) no
O20 Mo1 O6 . . 171.74(18) no
O17 Mo1 O6 . . 84.18(17) no
O15 Mo1 O6 . . 73.24(13) no
O2 Mo1 O6 . . 73.12(14) no
O19 Mo1 O6 . . 83.14(13) no
O22 Mo2 O9 . . 102.48(17) no
O22 Mo2 O14 . . 104.03(19) no
O9 Mo2 O14 . . 93.56(16) no
O22 Mo2 O13 . . 101.92(17) no
O9 Mo2 O13 . . 154.74(16) no
O14 Mo2 O13 . . 86.79(16) no
O22 Mo2 O7 . . 98.34(19) no
O9 Mo2 O7 . . 86.51(18) no
O14 Mo2 O7 . . 157.05(17) no
O13 Mo2 O7 . . 83.61(18) no
O22 Mo2 O5 . . 167.92(17) no
O9 Mo2 O5 . . 71.62(16) no
O14 Mo2 O5 . . 87.07(15) no
O13 Mo2 O5 . . 83.19(16) no
O7 Mo2 O5 . . 71.15(14) no
O23 Mo3 O18 . . 101.7(2) no
O23 Mo3 O13 . . 105.60(18) no
O18 Mo3 O13 . . 93.16(19) no
O23 Mo3 O15 . . 101.52(18) no
O18 Mo3 O15 . . 93.57(19) no
O13 Mo3 O15 . . 150.05(16) no
O23 Mo3 O24 . . 96.79(19) no
O18 Mo3 O24 . . 161.48(18) no
O13 Mo3 O24 . . 82.49(15) no
O15 Mo3 O24 . . 81.93(15) no
O23 Mo3 O6 . . 170.30(17) no
O18 Mo3 O6 . . 85.56(18) no
O13 Mo3 O6 . . 80.13(13) no
O15 Mo3 O6 . . 71.36(13) no
O24 Mo3 O6 . . 75.96(13) no
O16 Mo4 O11 . . 100.50(16) no
O16 Mo4 O11 . 7 100.50(16) no
O11 Mo4 O11 . 7 89.5(2) no
O16 Mo4 O19 . 7 102.38(17) no
O11 Mo4 O19 . 7 157.10(15) no
O11 Mo4 O19 7 7 87.19(17) no
O16 Mo4 O19 . . 102.38(17) no
O11 Mo4 O19 . . 87.19(17) no
O11 Mo4 O19 7 . 157.10(15) no
O19 Mo4 O19 7 . 87.1(3) no
O16 Mo4 O10 . . 171.3(2) no
O11 Mo4 O10 . . 73.51(12) no
O11 Mo4 O10 7 . 73.51(12) no
O19 Mo4 O10 7 . 83.83(13) no
O19 Mo4 O10 . . 83.83(13) no
O3 Mo5 O8 . . 103.64(19) no
O3 Mo5 O12 . . 103.36(17) no
O8 Mo5 O12 . . 93.95(16) no
O3 Mo5 O11 . . 103.45(17) no
O8 Mo5 O11 . . 93.29(16) no
O12 Mo5 O11 . . 149.68(16) no
O3 Mo5 O21 . . 95.20(18) no
O8 Mo5 O21 . . 161.10(16) no
O12 Mo5 O21 . . 82.94(17) no
O11 Mo5 O21 . . 80.77(17) no
O3 Mo5 O10 . . 170.30(16) no
O8 Mo5 O10 . . 85.06(14) no
O12 Mo5 O10 . . 79.98(16) no
O11 Mo5 O10 . . 71.37(15) no
O21 Mo5 O10 . . 76.04(13) no
O1 Mo6 O12 . 7 103.56(17) no
O1 Mo6 O12 . . 103.56(17) no
O12 Mo6 O12 7 . 86.9(2) no
O1 Mo6 O9 . . 100.23(17) no
O12 Mo6 O9 7 . 156.20(15) no
O12 Mo6 O9 . . 88.20(16) no
O1 Mo6 O9 . 7 100.23(17) no
O12 Mo6 O9 7 7 88.20(16) no
O12 Mo6 O9 . 7 156.20(15) no
O9 Mo6 O9 . 7 87.0(2) no
O1 Mo6 O5 . . 168.3(2) no
O12 Mo6 O5 7 . 84.80(13) no
O12 Mo6 O5 . . 84.80(13) no
O9 Mo6 O5 . . 71.57(13) no
O9 Mo6 O5 7 . 71.57(13) no
O4 Mo7 O8 . . 102.62(18) no
O4 Mo7 O2 . . 103.71(19) no
O8 Mo7 O2 . . 94.24(16) no
O4 Mo7 O14 . . 103.38(19) no
O8 Mo7 O14 . . 91.97(16) no
O2 Mo7 O14 . . 150.11(16) no
O4 Mo7 O24 . . 97.12(18) no
O8 Mo7 O24 . . 160.20(16) no
O2 Mo7 O24 . . 82.50(14) no
O14 Mo7 O24 . . 81.85(15) no
O4 Mo7 O6 . . 171.97(16) no
O8 Mo7 O6 . . 84.31(14) no
O2 Mo7 O6 . . 71.41(14) no
O14 Mo7 O6 . . 80.19(14) no
O24 Mo7 O6 . . 76.12(13) no
O5 P1 O6 . . 109.1(2) yes
O5 P1 O6 . 7 109.07(17) no
O6 P1 O6 . 7 110.0(3) no
O5 P1 O10 . . 109.2(3) yes
O6 P1 O10 . . 109.7(2) yes
O6 P1 O10 7 . 109.73(17) no
Mo7 O2 Mo1 . . 126.8(2) yes
P1 O5 Mo6 . . 125.3(3) no
P1 O5 Mo2 . 7 124.66(14) no
Mo6 O5 Mo2 . 7 88.26(13) no
P1 O5 Mo2 . . 124.66(14) no
Mo6 O5 Mo2 . . 88.30(10) yes
Mo2 O5 Mo2 7 . 95.0(2) yes
P1 O6 Mo1 . . 126.6(2) no
P1 O6 Mo3 . . 124.6(2) no
Mo1 O6 Mo3 . . 88.30(10) yes
P1 O6 Mo7 . . 126.33(19) no
Mo1 O6 Mo7 . . 88.40(10) yes
Mo3 O6 Mo7 . . 90.80(10) yes
Mo2 O7 Mo2 7 . 122.0(2) yes
Mo5 O8 Mo7 . . 158.2(2) yes
Mo2 O9 Mo6 . . 128.5(2) yes
P1 O10 Mo4 . . 126.8(3) no
P1 O10 Mo5 . 7 124.79(14) no
Mo4 O10 Mo5 . 7 88.80(10) yes
P1 O10 Mo5 . . 124.79(14) no
Mo4 O10 Mo5 . . 88.80(10) yes
Mo5 O10 Mo5 7 . 91.6(2) yes
Mo4 O11 Mo5 . . 126.3(2) yes
Mo5 O12 Mo6 . . 149.0(2) yes
Mo3 O13 Mo2 . . 148.2(2) yes
Mo2 O14 Mo7 . . 149.4(2) yes
Mo3 O15 Mo1 . . 126.9(2) yes
Mo1 O17 Mo1 . 7 156.7(3) yes
Mo3 O18 Mo3 . 7 158.5(3) yes
Mo4 O19 Mo1 . . 147.8(2) yes
Mo5 O21 Mo5 7 . 115.7(2) yes
Mo7 O24 Mo3 . . 116.6(2) yes
C1 N1 C2 . . 112.7(6) no
C3 N2 C3 . 7_565 110.6(13) no
C4 N3 C4 . 7_565 104(2) no

loop_
_geom_bond_atom_site_label_1
_geom_bond_atom_site_label_2
_geom_bond_site_symmetry_2
_geom_bond_distance
_geom_bond_publ_flag
Mo1 O20 . 1.668(4) yes
Mo1 O17 . 1.8930(10) yes
Mo1 O15 . 1.930(4) yes
Mo1 O2 . 1.941(4) yes
Mo1 O19 . 2.026(4) yes
Mo1 O6 . 2.406(3) yes
Mo2 O22 . 1.672(4) yes
Mo2 O9 . 1.866(4) yes
Mo2 O14 . 1.881(4) yes
Mo2 O13 . 1.949(4) yes
Mo2 O7 . 2.096(2) yes
Mo2 O5 . 2.486(3) yes
Mo3 O23 . 1.678(4) yes
Mo3 O18 . 1.8690(10) yes
Mo3 O13 . 1.873(4) yes
Mo3 O15 . 1.896(4) yes
Mo3 O24 . 2.104(4) yes
Mo3 O6 . 2.505(3) yes
Mo4 O16 . 1.676(5) yes
Mo4 O11 . 1.921(4) yes
Mo4 O11 7 1.921(4) no
Mo4 O19 7 1.958(4) no
Mo4 O19 . 1.958(4) yes
Mo4 O10 . 2.415(5) yes
Mo5 O3 . 1.669(4) yes
Mo5 O8 . 1.865(4) yes
Mo5 O12 . 1.866(3) yes
Mo5 O11 . 1.933(3) yes
Mo5 O21 . 2.115(3) yes
Mo5 O10 . 2.497(3) yes
Mo6 O1 . 1.672(5) yes
Mo6 O12 7 1.933(4) no
Mo6 O12 . 1.933(4) yes
Mo6 O9 . 1.943(4) yes
Mo6 O9 7 1.943(4) no
Mo6 O5 . 2.442(5) yes
Mo7 O4 . 1.663(4) yes
Mo7 O8 . 1.879(4) yes
Mo7 O2 . 1.892(4) yes
Mo7 O14 . 1.899(4) yes
Mo7 O24 . 2.090(3) yes
Mo7 O6 . 2.508(4) yes
P1 O5 . 1.535(5) yes
P1 O6 . 1.545(4) yes
P1 O6 7 1.545(4) no
P1 O10 . 1.552(5) yes
O5 Mo2 7 2.486(3) no
O7 Mo2 7 2.096(2) no
O10 Mo5 7 2.497(3) no
O17 Mo1 7 1.8933(11) no
O18 Mo3 7 1.8690(11) no
O21 Mo5 7 2.115(3) no
N1 C1 . 1.477(8) no
N1 C2 . 1.482(8) no
N2 C3 . 1.452(12) no
N2 C3 7_565 1.452(12) no
N3 C4 . 1.413(18) no
N3 C4 7_565 1.413(18) no
